data_2205308
loop_
_publ_author_name
'Wheeler, Kraig A.'
'McKay, Scott E.'
'Lashlee III, Robert W.'

_publ_section_title
;
 2,2':6',2''-Terpyridine 1,1''-dioxide dihydrate
;
_journal_issue 3
_journal_name_full 'Acta Crystallographica Section E'
_journal_page_first o645
_journal_page_last o647
_journal_paper_doi 10.1107/S1600536805003855
_journal_volume 61
_journal_year 2005
_chemical_formula_iupac 'C15 H11 N3 O2, 2H2 O'
_chemical_formula_moiety 'C15 H11 N3 O2, 2H2 O'
_chemical_formula_sum 'C15 H15 N3 O4'
_chemical_formula_weight 301.30
_chemical_name_common 'Terpyridine Dioxide Dihydrate'
_chemical_name_systematic
;
2,2':6',2''-Terpyridine 1,1''-dioxide dihydrate
;
_space_group_IT_number 62
_symmetry_cell_setting orthorhombic
_symmetry_space_group_name_Hall '-P 2ac 2n'
_symmetry_space_group_name_H-M 'P n m a'
_atom_sites_solution_hydrogens geom
_atom_sites_solution_primary direct
_atom_sites_solution_secondary difmap
_cell_angle_alpha 90.00
_cell_angle_beta 90.00
_cell_angle_gamma 90.00
_cell_formula_units_Z 4
_cell_length_a 7.2590(6)
_cell_length_b 25.872(3)
_cell_length_c 7.4250(15)
_cell_measurement_reflns_used 22
_cell_measurement_temperature 298(2)
_cell_measurement_theta_max 26.783
_cell_measurement_theta_min 23.468
_cell_volume 1394.5(3)
_computing_cell_refinement XSCANS
_computing_data_collection 'XSCANS (Bruker, 1999)'
_computing_data_reduction XSCANS
_computing_molecular_graphics 'X-SEED (Barbour, 2001)'
_computing_publication_material X-SEED
_computing_structure_refinement 'SHELXL97 (Sheldrick, 1997)'
_computing_structure_solution 'SHELXS97 (Sheldrick, 1997)'
_diffrn_ambient_temperature 298(2)
_diffrn_measured_fraction_theta_full 0.997
_diffrn_measured_fraction_theta_max 0.997
_diffrn_measurement_device_type 'Siemens P4'
_diffrn_measurement_method \q/2\q
_diffrn_radiation_monochromator graphite
_diffrn_radiation_source 'fine-focus sealed tube'
_diffrn_radiation_type MoK\a
_diffrn_radiation_wavelength 0.71073
_diffrn_reflns_av_R_equivalents 0.0244
_diffrn_reflns_av_sigmaI/netI 0.0362
_diffrn_reflns_limit_h_max 1
_diffrn_reflns_limit_h_min -8
_diffrn_reflns_limit_k_max 31
_diffrn_reflns_limit_k_min -1
_diffrn_reflns_limit_l_max 8
_diffrn_reflns_limit_l_min -1
_diffrn_reflns_number 1830
_diffrn_reflns_theta_full 25.35
_diffrn_reflns_theta_max 25.35
_diffrn_reflns_theta_min 2.85
_diffrn_standards_decay_% <3
_diffrn_standards_interval_count 97
_diffrn_standards_number 3
_exptl_absorpt_coefficient_mu 0.106
_exptl_absorpt_correction_type none
_exptl_crystal_colour colorless
_exptl_crystal_density_diffrn 1.435
_exptl_crystal_density_method 'not measured'
_exptl_crystal_description 'transparent plate'
_exptl_crystal_F_000 632
_exptl_crystal_size_max 0.42
_exptl_crystal_size_mid 0.36
_exptl_crystal_size_min 0.10
_refine_diff_density_max 0.184
_refine_diff_density_min -0.234
_refine_ls_extinction_method none
_refine_ls_goodness_of_fit_ref 1.058
_refine_ls_hydrogen_treatment mixed
_refine_ls_matrix_type full
_refine_ls_number_parameters 134
_refine_ls_number_reflns 1302
_refine_ls_number_restraints 2
_refine_ls_restrained_S_all 1.056
_refine_ls_R_factor_all 0.0856
_refine_ls_R_factor_gt 0.0520
_refine_ls_shift/su_max 0.000
_refine_ls_shift/su_mean 0.000
_refine_ls_structure_factor_coef Fsqd
_refine_ls_weighting_details 'calc w = 1/[\s^2^(Fo^2^)+(0.0881P)^2^] where P = (Fo^2^+2Fc^2^)/3'
_refine_ls_weighting_scheme calc
_refine_ls_wR_factor_gt 0.1335
_refine_ls_wR_factor_ref 0.1559
_reflns_number_gt 868
_reflns_number_total 1302
_reflns_threshold_expression I>2\s(I)
_cod_data_source_file lh6363.cif
_cod_data_source_block I
_cod_depositor_comments
;
The following automatic conversions were performed:
'_geom_bond_publ_flag' value 'Y' changed to 'y' according to
'/home/saulius/struct/CIF-dictionaries/cif_core.dic' dictionary named
'cif_core.dic' version 2.4.1 from 2010-06-29 (2 times).

Automatic conversion script
Id: cif_fix_enum 1527 2010-12-29 10:47:43Z saulius 

The following automatic conversions were performed:

'_geom_bond_publ_flag' value 'Y' changed to 'y' according to
/home/saulius/struct/CIF-dictionaries/cif_core.dic dictionary named
'cif_core.dic' version 2.4.1 from 2010-06-29 (2 times).

Automatic conversion script
Id: cif_fix_values 1715 2011-07-08 13:25:40Z adriana 
;
_cod_database_code 2205308
_cod_database_fobs_code 2205308

loop_
_symmetry_equiv_pos_as_xyz
'x, y, z'
'-x+1/2, -y, z+1/2'
'x+1/2, -y+1/2, -z+1/2'
'-x, y+1/2, -z'
'-x, -y, -z'
'x-1/2, y, -z-1/2'
'-x-1/2, y-1/2, z-1/2'
'x, -y-1/2, z'

loop_
_atom_site_label
_atom_site_fract_x
_atom_site_fract_y
_atom_site_fract_z
_atom_site_U_iso_or_equiv
_atom_site_adp_type
_atom_site_calc_flag
_atom_site_refinement_flags
_atom_site_occupancy
_atom_site_type_symbol
O1 0.7717(3) 0.38951(7) 0.3949(2) 0.0510(6) Uani d . 1 O
O2 1.0139(4) 0.46391(10) 0.2452(4) 0.0747(8) Uani d D 1 O
N1 0.7551(3) 0.38574(8) 0.5712(3) 0.0352(6) Uani d . 1 N
N2 0.6973(4) 0.2500 0.6188(4) 0.0315(7) Uani d S 1 N
C1 0.7991(4) 0.42728(11) 0.6739(4) 0.0425(7) Uani d . 1 C
C2 0.7891(4) 0.42533(12) 0.8576(4) 0.0447(8) Uani d . 1 C
C3 0.7341(4) 0.38046(11) 0.9408(4) 0.0443(7) Uani d . 1 C
C4 0.6897(4) 0.33842(11) 0.8357(4) 0.0385(7) Uani d . 1 C
C5 0.7000(3) 0.34040(9) 0.6484(3) 0.0312(6) Uani d . 1 C
C6 0.6546(3) 0.29476(9) 0.5378(3) 0.0308(6) Uani d . 1 C
C7 0.5668(4) 0.29625(11) 0.3710(4) 0.0363(7) Uani d . 1 C
C8 0.5221(5) 0.2500 0.2901(5) 0.0361(9) Uani d S 1 C
H1 0.841(4) 0.4554(11) 0.612(4) 0.051(9) Uiso d . 1 H
H2 0.825(4) 0.4524(12) 0.921(4) 0.057(9) Uiso d . 1 H
H3 0.721(4) 0.3790(11) 1.062(4) 0.050(9) Uiso d . 1 H
H4 0.647(4) 0.3088(11) 0.884(4) 0.039(7) Uiso d . 1 H
H7 0.538(4) 0.3253(12) 0.318(4) 0.038(8) Uiso d . 1 H
H8 0.459(5) 0.2500 0.172(5) 0.035(10) Uiso d S 1 H
H9 0.941(7) 0.4358(17) 0.307(7) 0.16(2) Uiso d D 1 H
H10 1.097(8) 0.4380(19) 0.183(7) 0.16(2) Uiso d D 1 H

loop_
_atom_site_aniso_label
_atom_site_aniso_U_11
_atom_site_aniso_U_22
_atom_site_aniso_U_33
_atom_site_aniso_U_12
_atom_site_aniso_U_13
_atom_site_aniso_U_23
O1 0.0737(14) 0.0468(12) 0.0325(10) -0.0149(11) 0.0008(9) 0.0064(9)
O2 0.0902(19) 0.0542(14) 0.0796(19) -0.0127(14) 0.0090(16) 0.0009(15)
N1 0.0384(12) 0.0345(11) 0.0328(11) -0.0002(10) -0.0023(9) 0.0008(10)
N2 0.0321(15) 0.0327(16) 0.0296(15) 0.000 0.0003(13) 0.000
C1 0.0477(17) 0.0323(15) 0.0474(17) -0.0038(13) -0.0027(14) 0.0008(13)
C2 0.0476(17) 0.0398(16) 0.0467(17) 0.0017(13) -0.0054(14) -0.0139(14)
C3 0.0504(16) 0.0507(17) 0.0317(15) 0.0058(14) -0.0003(13) -0.0058(13)
C4 0.0449(16) 0.0360(15) 0.0345(14) 0.0018(12) 0.0024(12) 0.0007(13)
C5 0.0303(13) 0.0325(14) 0.0307(13) 0.0028(10) -0.0002(11) 0.0013(11)
C6 0.0288(12) 0.0331(13) 0.0305(13) 0.0025(11) 0.0026(11) 0.0021(11)
C7 0.0381(13) 0.0365(15) 0.0345(15) 0.0036(12) -0.0018(12) 0.0059(13)
C8 0.0349(19) 0.044(2) 0.029(2) 0.000 -0.0064(16) 0.000

loop_
_atom_type_symbol
_atom_type_description
_atom_type_scat_dispersion_real
_atom_type_scat_dispersion_imag
_atom_type_scat_source
C C 0.0033 0.0016 'International Tables Vol C Tables 4.2.6.8 and 6.1.1.4'
H H 0.0000 0.0000 'International Tables Vol C Tables 4.2.6.8 and 6.1.1.4'
N N 0.0061 0.0033 'International Tables Vol C Tables 4.2.6.8 and 6.1.1.4'
O O 0.0106 0.0060 'International Tables Vol C Tables 4.2.6.8 and 6.1.1.4'

loop_
_geom_angle_atom_site_label_1
_geom_angle_atom_site_label_2
_geom_angle_atom_site_label_3
_geom_angle_site_symmetry_1
_geom_angle_site_symmetry_3
_geom_angle
_geom_angle_publ_flag
H9 O2 H10 . . 92(4) ?
O1 N1 C1 . . 118.6(2) ?
O1 N1 C5 . . 120.5(2) ?
C1 N1 C5 . . 120.9(2) ?
C6 N2 C6 8_565 . 119.4(3) ?
N1 C1 C2 . . 121.3(3) ?
N1 C1 H1 . . 115.5(18) ?
C2 C1 H1 . . 123.2(18) ?
C1 C2 C3 . . 119.7(3) ?
C1 C2 H2 . . 119(2) ?
C3 C2 H2 . . 121(2) ?
C2 C3 C4 . . 118.7(3) ?
C2 C3 H3 . . 120.7(19) ?
C4 C3 H3 . . 120.5(19) ?
C3 C4 C5 . . 121.6(3) ?
C3 C4 H4 . . 121.6(17) ?
C5 C4 H4 . . 116.7(17) ?
N1 C5 C4 . . 117.8(2) ?
N1 C5 C6 . . 121.3(2) y
C4 C5 C6 . . 120.9(2) y
N2 C6 C7 . . 121.9(2) ?
N2 C6 C5 . . 112.9(2) ?
C7 C6 C5 . . 125.1(2) ?
C8 C7 C6 . . 118.1(3) ?
C8 C7 H7 . . 119.9(18) ?
C6 C7 H7 . . 122.0(18) ?
C7 C8 C7 . 8_565 120.6(3) ?
C7 C8 H8 . . 119.70(17) ?
C7 C8 H8 8_565 . 119.70(17) ?

loop_
_geom_bond_atom_site_label_1
_geom_bond_atom_site_label_2
_geom_bond_site_symmetry_2
_geom_bond_distance
_geom_bond_publ_flag
O1 N1 . 1.318(3) y
O2 H9 . 1.01(2) ?
O2 H10 . 1.01(2) ?
N1 C1 . 1.356(3) ?
N1 C5 . 1.365(3) ?
N2 C6 8_565 1.341(3) ?
N2 C6 . 1.341(3) ?
C1 C2 . 1.367(4) ?
C1 H1 . 0.91(3) ?
C2 C3 . 1.374(4) ?
C2 H2 . 0.88(3) ?
C3 C4 . 1.377(4) ?
C3 H3 . 0.91(3) ?
C4 C5 . 1.394(4) ?
C4 H4 . 0.90(3) ?
C5 C6 . 1.476(3) y
C6 C7 . 1.394(4) ?
C7 C8 . 1.378(3) ?
C7 H7 . 0.87(3) ?
C8 C7 8_565 1.378(3) ?
C8 H8 . 0.99(4) ?

loop_
_geom_hbond_atom_site_label_D
_geom_hbond_atom_site_label_H
_geom_hbond_atom_site_label_A
_geom_hbond_site_symmetry_A
_geom_hbond_distance_DH
_geom_hbond_distance_HA
_geom_hbond_distance_DA
_geom_hbond_angle_DHA
O2 H9 O1 . 1.01(2) 1.83(2) 2.837(3) 174(6)
O2 H10 O1 6_656 1.01(2) 1.89(3) 2.878(4) 168(7)
C1 H1 O2 5_766 1.08 2.46 3.178(4) 123
C2 H2 O2 5_766 1.08 2.63 3.288(4) 119
C3 H3 O1 1_556 1.08 2.34 3.386(4) 162

loop_
_geom_torsion_atom_site_label_1
_geom_torsion_atom_site_label_2
_geom_torsion_atom_site_label_3
_geom_torsion_atom_site_label_4
_geom_torsion_site_symmetry_1
_geom_torsion_site_symmetry_4
_geom_torsion
_geom_torsion_publ_flag
O1 N1 C1 C2 . . -178.4(3) ?
C5 N1 C1 C2 . . -0.3(4) ?
N1 C1 C2 C3 . . 0.3(4) ?
C1 C2 C3 C4 . . -0.2(4) ?
C2 C3 C4 C5 . . 0.2(4) ?
O1 N1 C5 C4 . . 178.3(2) ?
C1 N1 C5 C4 . . 0.3(4) ?
O1 N1 C5 C6 . . -1.0(4) ?
C1 N1 C5 C6 . . -179.0(2) ?
C3 C4 C5 N1 . . -0.3(4) ?
C3 C4 C5 C6 . . 179.1(2) ?
C6 N2 C6 C7 8_565 . 0.0(4) ?
C6 N2 C6 C5 8_565 . 176.50(19) ?
N1 C5 C6 N2 . . 147.0(2) y
C4 C5 C6 N2 . . -32.4(3) ?
N1 C5 C6 C7 . . -36.6(3) ?
C4 C5 C6 C7 . . 144.0(3) y
N2 C6 C7 C8 . . 0.6(4) ?
C5 C6 C7 C8 . . -175.4(3) ?
C6 C7 C8 C7 . 8_565 -1.3(5) ?
